data_9004520
loop_
_publ_author_name
'Burns, P. C.'

_publ_section_title
;
 The structure of edoylerite determined from a microcrystal
;
_journal_name_full 'The Canadian Mineralogist'
_journal_page_first 113
_journal_page_last 118
_journal_volume 37
_journal_year 1999
_chemical_formula_sum 'Cr Hg3 O4 S2'
_chemical_name_mineral Edoylerite
_space_group_IT_number 14
_symmetry_space_group_name_Hall '-P 2ybc'
_symmetry_space_group_name_H-M 'P 1 21/c 1'
_cell_angle_alpha 90
_cell_angle_beta 118.746
_cell_angle_gamma 90
_cell_length_a 7.5283
_cell_length_b 14.8325
_cell_length_c 7.4629
_cell_formula_units_Z 4
_cell_volume 730.634
_database_code_amcsd 0005595
_exptl_crystal_density_diffrn 7.108
_cod_original_formula_sum 'Hg3 Cr S2 O4'
_cod_database_code 9004520

loop_
_space_group_symop_operation_xyz
x,y,z
x,1/2-y,1/2+z
-x,1/2+y,1/2-z
-x,-y,-z

loop_
_atom_site_aniso_label
_atom_site_aniso_U_11
_atom_site_aniso_U_22
_atom_site_aniso_U_33
_atom_site_aniso_U_12
_atom_site_aniso_U_13
_atom_site_aniso_U_23
Hg1 0.02280 0.02680 0.02680 -0.00410 0.00950 0.00340
Hg2 0.02260 0.03180 0.01950 -0.00440 0.00770 -0.00200
Hg3 0.01470 0.03030 0.02580 0.00120 0.00780 0.00280
Cr 0.01180 0.02280 0.01530 0.00250 0.00730 0.00420
S1 0.01500 0.01680 0.01830 0.00170 0.00550 -0.00440
S2 0.01200 0.03340 0.01900 -0.00350 0.00800 -0.00780

loop_
_atom_site_label
_atom_site_fract_x
_atom_site_fract_y
_atom_site_fract_z
_atom_site_U_iso_or_equiv
Hg1 0.16730 0.04320 0.36810 0.02650
Hg2 0.10330 0.14370 -0.08140 0.02560
Hg3 0.59520 0.16330 0.39760 0.02440
Cr 0.62000 0.09590 0.89170 0.01630
S1 0.24000 0.18650 0.26800 0.01780
S2 -0.06900 0.10340 -0.43100 0.02120
O1 0.49100 0.12300 0.00700 0.04300
O2 0.69300 0.19100 0.82000 0.04380
O3 0.48700 0.03300 0.69800 0.05330
O4 0.82400 0.03600 0.03700 0.03710

loop_
_cod_related_entry_id
_cod_related_entry_database
_cod_related_entry_code
1 AMCSD 0005595
